data_4108425
loop_
_publ_author_name
'Cameron L. Hilton'
'Jeremy M. Crowfoot'
'Pawel Rempala'
'Benjamin T. King'

_publ_section_title
;
 18,18'-Dihexyl[9,9']biphenanthro[9,10-b]triphenylene: Construction and
 Consequences of a Profoundly Hindered Aryl-Aryl Single Bond
;
_journal_name_full 'Journal of the American Chemical Society'
_journal_page_first 13392
_journal_page_last 13399
_journal_paper_doi 10.1021/ja803396n
_journal_volume 130
_journal_year 2008
_chemical_formula_sum 'C24 H26 Br8'
_chemical_formula_weight 953.73
_chemical_name_systematic
; 
 2,3,5,6,2',3',5'6'-ocatabromo-4,4'-dihexylbiphenyl 
;
_space_group_IT_number 61
_symmetry_cell_setting orthorhombic
_symmetry_space_group_name_Hall '-P 2ac 2ab'
_symmetry_space_group_name_H-M 'P b c a'
_atom_sites_solution_hydrogens geom
_atom_sites_solution_primary direct
_atom_sites_solution_secondary difmap
_audit_creation_method SHELXL-97
_cell_angle_alpha 90.00
_cell_angle_beta 90.00
_cell_angle_gamma 90.00
_cell_formula_units_Z 8
_cell_length_a 13.3087(4)
_cell_length_b 17.4037(5)
_cell_length_c 24.3214(7)
_cell_measurement_reflns_used 585
_cell_measurement_temperature 100(2)
_cell_measurement_theta_max 33
_cell_measurement_theta_min 0.5
_cell_volume 5633.3(3)
_computing_cell_refinement 'Bruker SMART'
_computing_data_collection 'Bruker SMART'
_computing_data_reduction 'Bruker SAINT'
_computing_molecular_graphics 'Bruker SHELXTL'
_computing_publication_material 'Bruker SHELXTL'
_computing_structure_refinement 'SHELXL-97 (Sheldrick, 1997)'
_computing_structure_solution 'SHELXS-97 (Sheldrick, 1990)'
_diffrn_ambient_temperature 100(2)
_diffrn_measured_fraction_theta_full 1.000
_diffrn_measured_fraction_theta_max 1.000
_diffrn_measurement_device_type 'CCD area detector'
_diffrn_measurement_method 'phi and omega scans'
_diffrn_radiation_monochromator graphite
_diffrn_radiation_source 'fine-focus sealed tube'
_diffrn_radiation_type MoK\a
_diffrn_radiation_wavelength 0.71073
_diffrn_reflns_av_R_equivalents 0.0634
_diffrn_reflns_av_sigmaI/netI 0.0599
_diffrn_reflns_limit_h_max 15
_diffrn_reflns_limit_h_min -15
_diffrn_reflns_limit_k_max 20
_diffrn_reflns_limit_k_min -14
_diffrn_reflns_limit_l_max 21
_diffrn_reflns_limit_l_min -29
_diffrn_reflns_number 25682
_diffrn_reflns_theta_full 25.25
_diffrn_reflns_theta_max 25.25
_diffrn_reflns_theta_min 1.67
_exptl_absorpt_coefficient_mu 11.402
_exptl_absorpt_correction_T_max 0.6584
_exptl_absorpt_correction_T_min 0.3187
_exptl_absorpt_correction_type multi-scan
_exptl_absorpt_process_details 'SADABS V2.10 (Sheldrick, G.M., 2003)'
_exptl_crystal_colour colorless
_exptl_crystal_density_diffrn 2.249
_exptl_crystal_description rod
_exptl_crystal_F_000 3600
_exptl_crystal_size_max 0.13
_exptl_crystal_size_mid 0.05
_exptl_crystal_size_min 0.04
_refine_diff_density_max 0.848
_refine_diff_density_min -0.667
_refine_diff_density_rms 0.142
_refine_ls_extinction_method none
_refine_ls_goodness_of_fit_ref 1.000
_refine_ls_hydrogen_treatment constr
_refine_ls_matrix_type full
_refine_ls_number_parameters 308
_refine_ls_number_reflns 5089
_refine_ls_number_restraints 22
_refine_ls_restrained_S_all 1.000
_refine_ls_R_factor_all 0.0666
_refine_ls_R_factor_gt 0.0362
_refine_ls_shift/su_max 0.001
_refine_ls_shift/su_mean 0.000
_refine_ls_structure_factor_coef Fsqd
_refine_ls_weighting_details 'calc w=1/[\s^2^(Fo^2^)+(0.0313P)^2^+0.0000P] where P=(Fo^2^+2Fc^2^)/3'
_refine_ls_weighting_scheme calc
_refine_ls_wR_factor_gt 0.0677
_refine_ls_wR_factor_ref 0.0727
_reflns_number_gt 3671
_reflns_number_total 5089
_reflns_threshold_expression >2sigma(I)
_cod_data_source_file ja803396n_si_002.cif
_cod_data_source_block bharat_0013_0m
_cod_database_code 4108425

loop_
_symmetry_equiv_pos_as_xyz
'x, y, z'
'-x+1/2, -y, z+1/2'
'-x, y+1/2, -z+1/2'
'x+1/2, -y+1/2, -z'
'-x, -y, -z'
'x-1/2, y, -z-1/2'
'x, -y-1/2, z-1/2'
'-x-1/2, y-1/2, z'

loop_
_atom_site_label
_atom_site_type_symbol
_atom_site_fract_x
_atom_site_fract_y
_atom_site_fract_z
_atom_site_U_iso_or_equiv
_atom_site_adp_type
_atom_site_occupancy
_atom_site_symmetry_multiplicity
_atom_site_calc_flag
_atom_site_refinement_flags
_atom_site_disorder_assembly
_atom_site_disorder_group
Br1 Br 0.11826(4) 0.06274(3) 0.49108(2) 0.02346(15) Uani 1 1 d . . .
Br2 Br 0.08290(4) 0.27817(3) 0.41937(2) 0.02747(15) Uani 1 1 d . . .
Br3 Br -0.27442(4) 0.02510(4) 0.38983(2) 0.02755(15) Uani 1 1 d . . .
Br4 Br -0.04116(4) -0.01879(4) 0.35986(3) 0.03344(17) Uani 1 1 d . . .
Br5 Br 0.35029(4) 0.00936(3) 0.46230(2) 0.02239(14) Uani 1 1 d . . .
Br6 Br -0.14874(4) 0.32388(3) 0.45238(2) 0.02977(16) Uani 1 1 d . . .
Br7 Br 0.06819(4) 0.16911(4) 0.27469(2) 0.03031(16) Uani 1 1 d . . .
Br8 Br 0.29821(4) 0.11904(4) 0.24440(2) 0.03744(18) Uani 1 1 d . . .
C1 C 0.1102(3) 0.1113(3) 0.38072(19) 0.0146(12) Uani 1 1 d . . .
C2 C 0.1502(3) 0.1230(3) 0.3287(2) 0.0180(12) Uani 1 1 d . . .
C3 C 0.2493(4) 0.1022(3) 0.3161(2) 0.0194(12) Uani 1 1 d . . .
C4 C 0.3112(4) 0.0698(3) 0.3558(2) 0.0198(13) Uani 1 1 d . . .
C5 C 0.2704(3) 0.0574(3) 0.4073(2) 0.0164(12) Uani 1 1 d . . .
C6 C 0.1728(4) 0.0782(3) 0.4201(2) 0.0164(12) Uani 1 1 d . . .
C7 C 0.0032(4) 0.1329(3) 0.39333(19) 0.0170(12) Uani 1 1 d . . .
C8 C -0.0737(4) 0.0796(3) 0.3867(2) 0.0180(12) Uani 1 1 d . . .
C9 C -0.1725(4) 0.0986(3) 0.4010(2) 0.0198(13) Uani 1 1 d . . .
C10 C -0.1965(3) 0.1711(3) 0.4217(2) 0.0173(12) Uani 1 1 d . . .
C11 C -0.1194(4) 0.2241(3) 0.4264(2) 0.0180(12) Uani 1 1 d . . .
C12 C -0.0212(4) 0.2055(3) 0.4125(2) 0.0193(13) Uani 1 1 d . . .
C13 C 0.4167(4) 0.0454(3) 0.3411(2) 0.0235(14) Uani 1 1 d . . .
H13A H 0.4445 0.0821 0.3140 0.028 Uiso 1 1 calc R . .
H13B H 0.4591 0.0481 0.3745 0.028 Uiso 1 1 calc R . .
C14 C 0.4226(4) -0.0343(3) 0.3178(2) 0.0313(15) Uani 1 1 d . . .
H14A H 0.3841 -0.0361 0.2830 0.038 Uiso 1 1 calc R . .
H14B H 0.3910 -0.0707 0.3438 0.038 Uiso 1 1 calc R . .
C15 C 0.5310(4) -0.0597(4) 0.3068(3) 0.049(2) Uani 1 1 d D B .
H15A H 0.5653 -0.0194 0.2851 0.059 Uiso 1 1 calc R . .
H15B H 0.5667 -0.0645 0.3423 0.059 Uiso 1 1 calc R . .
C16 C 0.5382(4) -0.1333(4) 0.2770(3) 0.0468(18) Uani 1 1 d DU . .
H16A H 0.5244 -0.1236 0.2376 0.056 Uiso 1 1 calc R A 1
H16B H 0.4849 -0.1679 0.2908 0.056 Uiso 1 1 calc R A 1
C17A C 0.6406(9) -0.1755(8) 0.2818(7) 0.028(4) Uani 0.45(2) 1 d PDU B 1
H17A H 0.6592 -0.1827 0.3208 0.033 Uiso 0.45(2) 1 calc PR B 1
H17B H 0.6372 -0.2265 0.2638 0.033 Uiso 0.45(2) 1 calc PR B 1
C18 C 0.7172(15) -0.1241(12) 0.2527(10) 0.054(6) Uani 0.55(2) 1 d P B 1
H18A H 0.7834 -0.1487 0.2536 0.081 Uiso 0.55(2) 1 calc PR B 1
H18B H 0.7208 -0.0743 0.2715 0.081 Uiso 0.55(2) 1 calc PR B 1
H18C H 0.6966 -0.1162 0.2144 0.081 Uiso 0.55(2) 1 calc PR B 1
C17B C 0.6465(9) -0.1456(14) 0.2504(9) 0.070(6) Uani 0.55(2) 1 d PDU B 2
H17C H 0.6462 -0.1950 0.2303 0.084 Uiso 0.55(2) 1 calc PR B 2
H17D H 0.6579 -0.1044 0.2231 0.084 Uiso 0.55(2) 1 calc PR B 2
C18B C 0.7286(14) -0.1461(16) 0.2874(12) 0.052(7) Uani 0.45(2) 1 d P B 2
H18D H 0.7916 -0.1501 0.2667 0.078 Uiso 0.45(2) 1 calc PR B 2
H18E H 0.7225 -0.1901 0.3123 0.078 Uiso 0.45(2) 1 calc PR B 2
H18F H 0.7287 -0.0984 0.3089 0.078 Uiso 0.45(2) 1 calc PR B 2
C19 C -0.3020(3) 0.1892(3) 0.4401(2) 0.0238(13) Uani 1 1 d . . .
H19A H -0.2992 0.2280 0.4699 0.029 Uiso 1 1 calc R . .
H19B H -0.3329 0.1421 0.4554 0.029 Uiso 1 1 calc R . .
C20 C -0.3691(3) 0.2200(3) 0.3932(2) 0.0240(13) Uani 1 1 d . . .
H20A H -0.3406 0.2686 0.3789 0.029 Uiso 1 1 calc R . .
H20B H -0.3705 0.1823 0.3627 0.029 Uiso 1 1 calc R . .
C21 C -0.4756(3) 0.2340(3) 0.4137(2) 0.0240(13) Uani 1 1 d . . .
H21A H -0.5018 0.1858 0.4299 0.029 Uiso 1 1 calc R . .
H21B H -0.4735 0.2730 0.4433 0.029 Uiso 1 1 calc R . .
C22 C -0.5478(4) 0.2611(3) 0.3693(2) 0.0266(14) Uani 1 1 d . . .
H22A H -0.5211 0.3088 0.3526 0.032 Uiso 1 1 calc R . .
H22B H -0.5513 0.2215 0.3401 0.032 Uiso 1 1 calc R . .
C23 C -0.6530(4) 0.2764(3) 0.3907(2) 0.0310(15) Uani 1 1 d . . .
H23A H -0.6994 0.2814 0.3591 0.037 Uiso 1 1 calc R . .
H23B H -0.6752 0.2318 0.4129 0.037 Uiso 1 1 calc R . .
C24 C -0.6598(4) 0.3483(3) 0.4256(3) 0.0331(15) Uani 1 1 d . . .
H24A H -0.7289 0.3548 0.4387 0.050 Uiso 1 1 calc R . .
H24B H -0.6405 0.3930 0.4035 0.050 Uiso 1 1 calc R . .
H24C H -0.6144 0.3436 0.4572 0.050 Uiso 1 1 calc R . .

loop_
_atom_site_aniso_label
_atom_site_aniso_U_11
_atom_site_aniso_U_22
_atom_site_aniso_U_33
_atom_site_aniso_U_23
_atom_site_aniso_U_13
_atom_site_aniso_U_12
Br1 0.0182(3) 0.0291(4) 0.0231(3) 0.0029(3) 0.0019(2) 0.0012(3)
Br2 0.0207(3) 0.0251(3) 0.0366(3) -0.0061(3) -0.0004(2) -0.0030(3)
Br3 0.0173(3) 0.0313(4) 0.0341(3) 0.0030(3) -0.0045(2) -0.0061(3)
Br4 0.0229(3) 0.0237(3) 0.0538(4) -0.0121(4) -0.0073(3) 0.0032(3)
Br5 0.0174(3) 0.0215(3) 0.0283(3) 0.0007(3) -0.0051(2) 0.0033(2)
Br6 0.0289(3) 0.0244(4) 0.0360(3) -0.0080(3) 0.0030(2) 0.0085(3)
Br7 0.0229(3) 0.0447(4) 0.0234(3) 0.0014(3) -0.0038(2) 0.0096(3)
Br8 0.0274(3) 0.0621(5) 0.0228(3) 0.0044(4) 0.0067(2) 0.0121(3)
C1 0.016(3) 0.010(3) 0.018(3) -0.008(3) -0.002(2) -0.002(2)
C2 0.015(3) 0.016(3) 0.023(3) -0.001(3) -0.004(2) 0.002(2)
C3 0.020(3) 0.018(3) 0.020(3) -0.005(3) 0.003(2) 0.006(2)
C4 0.015(3) 0.018(3) 0.027(3) -0.012(3) -0.002(2) 0.002(2)
C5 0.013(3) 0.013(3) 0.023(3) -0.002(3) -0.008(2) 0.002(2)
C6 0.015(3) 0.012(3) 0.022(3) -0.005(3) 0.002(2) -0.004(2)
C7 0.012(3) 0.024(3) 0.015(3) -0.003(3) -0.002(2) 0.002(2)
C8 0.020(3) 0.014(3) 0.020(3) -0.001(3) -0.003(2) 0.006(2)
C9 0.013(3) 0.022(3) 0.024(3) 0.006(3) -0.007(2) -0.003(2)
C10 0.012(3) 0.021(3) 0.019(3) 0.007(3) 0.002(2) 0.000(2)
C11 0.018(3) 0.013(3) 0.024(3) -0.003(3) -0.001(2) 0.006(2)
C12 0.019(3) 0.023(3) 0.016(3) -0.003(3) -0.003(2) -0.003(3)
C13 0.013(3) 0.031(4) 0.027(3) -0.013(3) -0.001(2) 0.007(3)
C14 0.026(3) 0.035(4) 0.033(3) -0.009(3) -0.007(3) 0.011(3)
C15 0.032(4) 0.046(5) 0.070(5) -0.038(4) -0.016(3) 0.017(3)
C16 0.040(4) 0.047(5) 0.053(4) -0.012(4) -0.008(3) 0.001(3)
C17A 0.038(8) 0.022(8) 0.023(8) 0.006(7) 0.022(7) 0.013(6)
C18 0.033(10) 0.062(12) 0.069(13) -0.040(13) 0.033(11) -0.001(9)
C17B 0.038(8) 0.112(16) 0.060(11) -0.048(12) -0.013(8) 0.029(10)
C18B 0.014(8) 0.079(17) 0.063(14) -0.048(14) -0.007(10) 0.014(9)
C19 0.013(3) 0.033(4) 0.025(3) 0.000(3) 0.003(2) 0.003(3)
C20 0.014(3) 0.028(4) 0.029(3) 0.007(3) 0.003(2) 0.004(2)
C21 0.010(3) 0.022(3) 0.040(3) 0.002(3) 0.002(2) -0.002(2)
C22 0.020(3) 0.024(4) 0.036(3) -0.002(3) 0.001(2) 0.004(3)
C23 0.012(3) 0.033(4) 0.048(4) 0.006(4) 0.002(3) 0.007(3)
C24 0.017(3) 0.023(4) 0.059(4) -0.002(4) 0.008(3) 0.002(3)

loop_
_atom_type_symbol
_atom_type_description
_atom_type_scat_dispersion_real
_atom_type_scat_dispersion_imag
_atom_type_scat_source
C C 0.0033 0.0016 'International Tables Vol C Tables 4.2.6.8 and 6.1.1.4'
H H 0.0000 0.0000 'International Tables Vol C Tables 4.2.6.8 and 6.1.1.4'
Br Br -0.2901 2.4595 'International Tables Vol C Tables 4.2.6.8 and 6.1.1.4'

loop_
_geom_angle_atom_site_label_1
_geom_angle_atom_site_label_2
_geom_angle_atom_site_label_3
_geom_angle
C2 C1 C6 117.2(4)
C2 C1 C7 120.9(4)
C6 C1 C7 121.9(4)
C1 C2 C3 121.5(4)
C1 C2 Br7 118.3(4)
C3 C2 Br7 120.1(4)
C4 C3 C2 120.8(5)
C4 C3 Br8 120.1(4)
C2 C3 Br8 119.1(4)
C5 C4 C3 117.4(5)
C5 C4 C13 122.4(5)
C3 C4 C13 120.2(5)
C4 C5 C6 122.1(5)
C4 C5 Br5 119.1(4)
C6 C5 Br5 118.8(4)
C5 C6 C1 121.0(5)
C5 C6 Br1 121.8(4)
C1 C6 Br1 117.2(4)
C12 C7 C8 118.3(4)
C12 C7 C1 121.2(5)
C8 C7 C1 120.5(5)
C7 C8 C9 120.3(5)
C7 C8 Br4 118.5(4)
C9 C8 Br4 121.1(4)
C10 C9 C8 121.2(5)
C10 C9 Br3 120.1(4)
C8 C9 Br3 118.7(4)
C11 C10 C9 117.6(4)
C11 C10 C19 121.8(5)
C9 C10 C19 120.6(5)
C10 C11 C12 121.5(5)
C10 C11 Br6 119.2(4)
C12 C11 Br6 119.4(4)
C7 C12 C11 121.0(5)
C7 C12 Br2 118.0(4)
C11 C12 Br2 121.0(4)
C14 C13 C4 113.5(4)
C13 C14 C15 112.5(5)
C16 C15 C14 113.5(5)
C15 C16 C17A 115.6(7)
C15 C16 C17B 112.0(8)
C17A C16 C17B 34.2(8)
C18 C17A C16 105.9(11)
C18B C17B C16 116.2(12)
C10 C19 C20 113.0(4)
C21 C20 C19 110.5(4)
C22 C21 C20 113.9(4)
C23 C22 C21 113.2(5)
C24 C23 C22 113.1(5)

loop_
_geom_bond_atom_site_label_1
_geom_bond_atom_site_label_2
_geom_bond_distance
Br1 C6 1.892(5)
Br2 C12 1.884(5)
Br3 C9 1.884(5)
Br4 C8 1.883(5)
Br5 C5 1.903(5)
Br6 C11 1.889(5)
Br7 C2 1.887(5)
Br8 C3 1.884(5)
C1 C2 1.388(7)
C1 C6 1.394(7)
C1 C7 1.503(7)
C2 C3 1.402(6)
C3 C4 1.388(7)
C4 C5 1.384(7)
C4 C13 1.509(6)
C5 C6 1.384(6)
C7 C12 1.385(7)
C7 C8 1.391(7)
C8 C9 1.400(7)
C9 C10 1.395(7)
C10 C11 1.384(7)
C10 C19 1.508(6)
C11 C12 1.388(7)
C13 C14 1.500(7)
C14 C15 1.532(7)
C15 C16 1.474(8)
C16 C17A 1.552(12)
C16 C17B 1.594(13)
C17A C18 1.53(2)
C17B C18B 1.42(2)
C19 C20 1.545(7)
C20 C21 1.523(6)
C21 C22 1.521(7)
C22 C23 1.517(7)
C23 C24 1.515(8)
